data_7240507
loop_
_publ_author_name
'Fotovi\'c, Luka'
'Stilinovic, Vladimir'

_publ_section_title
;
 Halogenide anions as halogen and hydrogen bond acceptors in
 iodopyridinium halogenides
;
_journal_name_full CrystEngComm
_journal_paper_doi 10.1039/D0CE00534G
_journal_year 2020
_chemical_formula_moiety 'C5 H5 I N, Br'
_chemical_formula_sum 'C5 H5 Br I N'
_chemical_formula_weight 285.91
_space_group_crystal_system orthorhombic
_space_group_IT_number 29
_space_group_name_Hall 'P 2c -2ac'
_space_group_name_H-M_alt 'P c a 21'
_atom_sites_solution_hydrogens geom
_audit_creation_method SHELXL-2018/3
_audit_update_record
;
2020-04-07 deposited with the CCDC.	2020-05-11 downloaded from the CCDC.
;
_cell_angle_alpha 90
_cell_angle_beta 90
_cell_angle_gamma 90
_cell_formula_units_Z 4
_cell_length_a 14.9620(7)
_cell_length_b 4.5454(2)
_cell_length_c 10.9014(5)
_cell_measurement_reflns_used 2649
_cell_measurement_temperature 293(2)
_cell_measurement_theta_max 36.4733
_cell_measurement_theta_min 3.9724
_cell_volume 741.39(6)
_computing_cell_refinement
;
CrysAlis RED, Oxford Diffraction Ltd.,
Version 1.171.32.29 (release 10-06-2008 CrysAlis171 .NET)
(compiled Jun 10 2008,16:49:55)
;
_computing_data_collection
;
CrysAlis CCD, Oxford Diffraction Ltd.,
Version 1.171.32.29 (release 10-06-2008 CrysAlis171 .NET)
(compiled Jun 10 2008,16:49:55)
;
_computing_data_reduction
;
CrysAlis RED, Oxford Diffraction Ltd.,
Version 1.171.32.29 (release 10-06-2008 CrysAlis171 .NET)
(compiled Jun 10 2008,16:49:55)
;
_computing_structure_refinement 'SHELXL-2018/3 (Sheldrick, 2018)'
_computing_structure_solution
;
G. M. Sheldrick, Acta Crystallogr., Sect. A: Found. Crystallogr., 2008, 64, 112-122.
;
_diffrn_ambient_temperature 293(2)
_diffrn_detector_area_resol_mean 16.3426
_diffrn_measured_fraction_theta_full 0.993
_diffrn_measured_fraction_theta_max 0.994
_diffrn_measurement_device_type
;
Oxford Diffraction Xcalibur CCD
diffractometer
;
_diffrn_measurement_method '\w scan'
_diffrn_radiation_type MoK\a
_diffrn_radiation_wavelength 0.71073
_diffrn_reflns_av_R_equivalents 0.0414
_diffrn_reflns_av_unetI/netI 0.0400
_diffrn_reflns_Laue_measured_fraction_full 0.993
_diffrn_reflns_Laue_measured_fraction_max 0.994
_diffrn_reflns_limit_h_max 19
_diffrn_reflns_limit_h_min -19
_diffrn_reflns_limit_k_max 5
_diffrn_reflns_limit_k_min -5
_diffrn_reflns_limit_l_max 13
_diffrn_reflns_limit_l_min -13
_diffrn_reflns_number 4389
_diffrn_reflns_point_group_measured_fraction_full 0.960
_diffrn_reflns_point_group_measured_fraction_max 0.960
_diffrn_reflns_theta_full 25.242
_diffrn_reflns_theta_max 26.993
_diffrn_reflns_theta_min 4.484
_diffrn_source 'Enhance (Mo) X-ray Source'
_exptl_absorpt_coefficient_mu 9.609
_exptl_absorpt_correction_T_max 1.00000
_exptl_absorpt_correction_T_min 0.28909
_exptl_absorpt_correction_type multi-scan
_exptl_absorpt_process_details
;
CrysAlis RED, Oxford Diffraction Ltd.,
Version 1.171.32.29 (release 10-06-2008 CrysAlis171 .NET)
(compiled Jun 10 2008,16:49:55)
Empirical absorption correction using spherical harmonics,
 implemented in SCALE3 ABSPACK scaling algorithm.
;
_exptl_crystal_colour colorless
_exptl_crystal_density_diffrn 2.561
_exptl_crystal_description needle
_exptl_crystal_F_000 520
_exptl_crystal_size_max 0.48
_exptl_crystal_size_mid 0.30
_exptl_crystal_size_min 0.12
_refine_diff_density_max 0.538
_refine_diff_density_min -0.775
_refine_diff_density_rms 0.139
_refine_ls_abs_structure_details
;
 Refined as an inversion twin.
;
_refine_ls_abs_structure_Flack 0.11(3)
_refine_ls_extinction_coef 0.0354(16)
_refine_ls_extinction_expression Fc^*^=kFc[1+0.001xFc^2^\l^3^/sin(2\q)]^-1/4^
_refine_ls_extinction_method 'SHELXL-2018/3 (Sheldrick 2018)'
_refine_ls_goodness_of_fit_ref 0.880
_refine_ls_hydrogen_treatment constr
_refine_ls_matrix_type full
_refine_ls_number_parameters 75
_refine_ls_number_reflns 1548
_refine_ls_number_restraints 15
_refine_ls_restrained_S_all 0.876
_refine_ls_R_factor_all 0.0359
_refine_ls_R_factor_gt 0.0287
_refine_ls_shift/su_max 0.000
_refine_ls_shift/su_mean 0.000
_refine_ls_structure_factor_coef Fsqd
_refine_ls_weighting_details 'w=1/[\s^2^(Fo^2^)+(0.0387P)^2^] where P=(Fo^2^+2Fc^2^)/3'
_refine_ls_weighting_scheme calc
_refine_ls_wR_factor_gt 0.0613
_refine_ls_wR_factor_ref 0.0625
_reflns_Friedel_coverage 0.832
_reflns_Friedel_fraction_full 0.922
_reflns_Friedel_fraction_max 0.921
_reflns_number_gt 1228
_reflns_number_total 1548
_reflns_threshold_expression 'I > 2\s(I)'
_cod_data_source_file d0ce00534g2.cif
_cod_data_source_block 2-IPyHBr
_cod_database_code 7240507
_shelx_shelxl_version_number 2018/3
_shelx_space_group_comment
;
The symmetry employed for this shelxl refinement is uniquely defined
by the following loop, which should always be used as a source of
symmetry information in preference to the above space-group names.
They are only intended as comments.
;

loop_
_space_group_symop_operation_xyz
'x, y, z'
'-x, -y, z+1/2'
'x+1/2, -y, z'
'-x+1/2, y, z+1/2'

loop_
_atom_site_label
_atom_site_type_symbol
_atom_site_fract_x
_atom_site_fract_y
_atom_site_fract_z
_atom_site_U_iso_or_equiv
_atom_site_adp_type
_atom_site_occupancy
_atom_site_site_symmetry_order
_atom_site_calc_flag
_atom_site_refinement_flags_posn
_atom_site_refinement_flags_adp
_atom_site_refinement_flags_occupancy
_atom_site_disorder_assembly
_atom_site_disorder_group
I1 I 0.62173(3) 0.74133(13) 0.71406(10) 0.0444(2) Uani 1 1 d . . . . .
Br1 Br 0.40199(6) 1.10810(18) 0.50526(11) 0.0508(3) Uani 1 1 d . . . . .
C2 C 0.6315(5) 0.6065(19) 0.5300(8) 0.037(2) Uani 1 1 d . U . . .
C3 C 0.6954(6) 0.4112(16) 0.4914(11) 0.047(2) Uani 1 1 d . U . . .
H3 H 0.738029 0.338429 0.545556 0.057 Uiso 1 1 calc R U . . .
N1 N 0.5723(5) 0.7143(14) 0.4495(7) 0.0391(17) Uani 1 1 d . . . . .
H1 H 0.532477 0.836178 0.474988 0.047 Uiso 1 1 calc R U . . .
C4 C 0.6949(7) 0.325(2) 0.3685(9) 0.053(2) Uani 1 1 d . U . . .
H4 H 0.735712 0.185113 0.341022 0.064 Uiso 1 1 calc R U . . .
C6 C 0.5731(7) 0.640(2) 0.3318(9) 0.047(2) Uani 1 1 d . . . . .
H6 H 0.531450 0.721784 0.278451 0.057 Uiso 1 1 calc R U . . .
C5 C 0.6347(7) 0.443(2) 0.2883(9) 0.057(3) Uani 1 1 d . U . . .
H5 H 0.635560 0.391447 0.205820 0.068 Uiso 1 1 calc R U . . .

loop_
_atom_site_aniso_label
_atom_site_aniso_U_11
_atom_site_aniso_U_22
_atom_site_aniso_U_33
_atom_site_aniso_U_23
_atom_site_aniso_U_13
_atom_site_aniso_U_12
I1 0.0413(3) 0.0506(3) 0.0415(3) -0.0035(3) -0.0032(3) -0.0002(3)
Br1 0.0526(5) 0.0582(5) 0.0416(4) 0.0014(6) 0.0018(6) 0.0119(4)
C2 0.027(4) 0.040(4) 0.044(6) 0.002(4) -0.001(3) -0.006(3)
C3 0.036(4) 0.056(5) 0.050(5) 0.003(5) 0.003(5) 0.002(4)
N1 0.029(4) 0.045(4) 0.043(4) -0.005(3) 0.000(3) -0.006(3)
C4 0.036(5) 0.063(6) 0.061(6) -0.005(4) 0.013(4) 0.001(4)
C6 0.043(6) 0.053(5) 0.045(5) 0.000(5) -0.007(4) -0.007(4)
C5 0.051(6) 0.074(7) 0.045(5) -0.008(5) 0.010(4) -0.014(5)

loop_
_atom_type_symbol
_atom_type_description
_atom_type_scat_dispersion_real
_atom_type_scat_dispersion_imag
_atom_type_scat_source
C C 0.0033 0.0016 'International Tables Vol C Tables 4.2.6.8 and 6.1.1.4'
H H 0.0000 0.0000 'International Tables Vol C Tables 4.2.6.8 and 6.1.1.4'
N N 0.0061 0.0033 'International Tables Vol C Tables 4.2.6.8 and 6.1.1.4'
Br Br -0.2901 2.4595 'International Tables Vol C Tables 4.2.6.8 and 6.1.1.4'
I I -0.4742 1.8119 'International Tables Vol C Tables 4.2.6.8 and 6.1.1.4'

loop_
_geom_angle_atom_site_label_1
_geom_angle_atom_site_label_2
_geom_angle_atom_site_label_3
_geom_angle
_geom_angle_site_symmetry_1
_geom_angle_site_symmetry_3
_geom_angle_publ_flag
N1 C2 C3 119.8(8) . . ?
N1 C2 I1 118.2(6) . . ?
C3 C2 I1 122.0(7) . . ?
C2 C3 C4 118.2(9) . . ?
C6 N1 C2 122.3(8) . . ?
C5 C4 C3 120.4(9) . . ?
N1 C6 C5 120.5(9) . . ?
C4 C5 C6 118.7(10) . . ?

loop_
_geom_bond_atom_site_label_1
_geom_bond_atom_site_label_2
_geom_bond_distance
_geom_bond_site_symmetry_2
_geom_bond_publ_flag
I1 C2 2.103(8) . ?
C2 N1 1.339(11) . ?
C2 C3 1.371(12) . ?
C3 C4 1.396(16) . ?
N1 C6 1.327(12) . ?
C4 C5 1.365(15) . ?
C6 C5 1.368(14) . ?
